data_7206331
loop_
_publ_author_name
'Yan, Dawei'
'Fu, Jie'
'Zheng, Lei'
'Zhang, Zhibin'
'Xu, Yan'
'Zhu, Xiaolei'
'Zhu, Dunru'

_publ_section_title
;
 Effects of organoamine template and transition metal coordination mode
 on the self-assembly of reduced polyoxomolybdenum phosphate
;
_journal_issue 16
_journal_name_full CrystEngComm
_journal_page_first 5133
_journal_paper_doi 10.1039/c1ce05417a
_journal_volume 13
_journal_year 2011
_chemical_formula_sum 'C16 H74 Mn3 Mo12 N8 O66 P8'
_chemical_formula_weight 2998.69
_chemical_name_systematic
;
?
;
_space_group_IT_number 2
_symmetry_cell_setting triclinic
_symmetry_space_group_name_Hall '-P 1'
_symmetry_space_group_name_H-M 'P -1'
_atom_sites_solution_hydrogens geom
_atom_sites_solution_primary direct
_atom_sites_solution_secondary difmap
_audit_creation_method SHELXL-97
_cell_angle_alpha 106.1670(10)
_cell_angle_beta 108.3850(10)
_cell_angle_gamma 107.4330(10)
_cell_formula_units_Z 1
_cell_length_a 11.7581(13)
_cell_length_b 13.0974(14)
_cell_length_c 14.6365(16)
_cell_measurement_reflns_used 86
_cell_measurement_temperature 296(2)
_cell_measurement_theta_max 23.96
_cell_measurement_theta_min 2.21
_cell_volume 1859.6(4)
_computing_cell_refinement 'SAINT (Bruker, 2005)'
_computing_data_collection 'APEX2 (Bruker, 2005)'
_computing_data_reduction SAINT
_computing_molecular_graphics SHELXTL
_computing_publication_material SHELXTL
_computing_structure_refinement 'SHELXL-97 (Sheldrick, 1997)'
_computing_structure_solution 'SHELXS-97 (Sheldrick, 1990)'
_diffrn_ambient_temperature 296(2)
_diffrn_measured_fraction_theta_full 0.982
_diffrn_measured_fraction_theta_max 0.982
_diffrn_measurement_device_type 'Bruker Apex2 CCD'
_diffrn_measurement_method '\w scans'
_diffrn_radiation_monochromator graphite
_diffrn_radiation_source 'fine-focus sealed tube'
_diffrn_radiation_type MoK\a
_diffrn_radiation_wavelength 0.71073
_diffrn_reflns_av_R_equivalents 0.0189
_diffrn_reflns_av_sigmaI/netI 0.0277
_diffrn_reflns_limit_h_max 14
_diffrn_reflns_limit_h_min -13
_diffrn_reflns_limit_k_max 15
_diffrn_reflns_limit_k_min -15
_diffrn_reflns_limit_l_max 17
_diffrn_reflns_limit_l_min -17
_diffrn_reflns_number 13537
_diffrn_reflns_theta_full 25.50
_diffrn_reflns_theta_max 25.50
_diffrn_reflns_theta_min 1.61
_exptl_absorpt_coefficient_mu 2.736
_exptl_absorpt_correction_T_max 0.7349
_exptl_absorpt_correction_T_min 0.6844
_exptl_absorpt_correction_type multi-scan
_exptl_absorpt_process_details '(SADABS; Sheldrick, 2003)'
_exptl_crystal_colour Red
_exptl_crystal_density_diffrn 2.678
_exptl_crystal_density_method 'not measured'
_exptl_crystal_description Block
_exptl_crystal_F_000 1453
_exptl_crystal_size_max 0.15
_exptl_crystal_size_mid 0.13
_exptl_crystal_size_min 0.12
_refine_diff_density_max 0.930
_refine_diff_density_min -0.816
_refine_diff_density_rms 0.194
_refine_ls_extinction_method none
_refine_ls_goodness_of_fit_ref 1.102
_refine_ls_hydrogen_treatment constr
_refine_ls_matrix_type full
_refine_ls_number_parameters 520
_refine_ls_number_reflns 6786
_refine_ls_number_restraints 0
_refine_ls_restrained_S_all 1.102
_refine_ls_R_factor_all 0.0283
_refine_ls_R_factor_gt 0.0263
_refine_ls_shift/su_max 0.002
_refine_ls_shift/su_mean 0.000
_refine_ls_structure_factor_coef Fsqd
_refine_ls_weighting_details 'calc w=1/[\s^2^(Fo^2^)+(0.0522P)^2^+3.2677P] where P=(Fo^2^+2Fc^2^)/3'
_refine_ls_weighting_scheme calc
_refine_ls_wR_factor_gt 0.0837
_refine_ls_wR_factor_ref 0.0858
_reflns_number_gt 6383
_reflns_number_total 6786
_reflns_threshold_expression >2sigma(I)
_cod_data_source_file c1ce05417a.txt
_cod_data_source_block 2
_cod_depositor_comments
;
The following automatic conversions were performed:

'_symmetry_cell_setting' value 'Triclinic' changed to 'triclinic'
according to /home/saulius/struct/CIF-dictionaries/cif_core.dic
dictionary named 'cif_core.dic' version 2.4.1 from 2010-06-29.

Automatic conversion script
Id: cif_fix_values 1715 2011-07-08 13:25:40Z adriana 
;
_cod_original_sg_symbol_H-M P-1
_cod_database_code 7206331

loop_
_symmetry_equiv_pos_as_xyz
'x, y, z'
'-x, -y, -z'

loop_
_atom_site_label
_atom_site_type_symbol
_atom_site_fract_x
_atom_site_fract_y
_atom_site_fract_z
_atom_site_U_iso_or_equiv
_atom_site_adp_type
_atom_site_occupancy
_atom_site_symmetry_multiplicity
_atom_site_calc_flag
_atom_site_refinement_flags
_atom_site_disorder_assembly
_atom_site_disorder_group
Mo1 Mo 0.65983(3) 0.94772(3) 0.30303(3) 0.01181(9) Uani 1 1 d . . .
Mo2 Mo 0.98137(3) 0.73786(3) 0.28428(3) 0.01262(10) Uani 1 1 d . . .
Mo3 Mo 1.18176(3) 0.92726(3) 0.33296(3) 0.01215(10) Uani 1 1 d . . .
Mo4 Mo 1.15307(3) 1.19407(3) 0.37672(3) 0.01242(10) Uani 1 1 d . . .
Mo5 Mo 0.93294(3) 1.20494(3) 0.36704(3) 0.01183(9) Uani 1 1 d . . .
Mo6 Mo 0.68103(3) 0.74962(3) 0.26677(3) 0.01236(10) Uani 1 1 d . . .
Mn1 Mn 1.0000 1.0000 0.5000 0.01229(18) Uani 1 2 d S . .
Mn2 Mn 0.34363(6) 1.09947(6) 0.01503(5) 0.01542(15) Uani 1 1 d . . .
P1 P 0.64071(11) 1.10991(9) 0.16458(8) 0.0128(2) Uani 1 1 d . . .
P2 P 0.88653(10) 0.93609(9) 0.20450(8) 0.0106(2) Uani 1 1 d . . .
P3 P 1.29552(11) 1.10349(10) 0.22517(9) 0.0160(2) Uani 1 1 d . . .
P4 P 0.69578(11) 0.53082(9) 0.09606(8) 0.0154(2) Uani 1 1 d . . .
O1 O 0.8437(3) 0.8196(2) 0.2190(2) 0.0146(6) Uani 1 1 d . . .
O2 O 0.7879(3) 0.9035(2) 0.3896(2) 0.0138(6) Uani 1 1 d . . .
O3 O 1.0447(3) 1.1467(3) 0.4498(2) 0.0138(6) Uani 1 1 d . . .
O4 O 1.0664(3) 0.8931(2) 0.4037(2) 0.0129(6) Uani 1 1 d . . .
O5 O 0.7855(3) 1.1241(3) 0.4098(2) 0.0147(6) Uani 1 1 d . . .
O6 O 0.5880(3) 0.8075(3) 0.1741(2) 0.0157(6) Uani 1 1 d . . .
O7 O 1.0691(3) 0.7894(3) 0.2029(2) 0.0174(6) Uani 1 1 d . . .
O8 O 0.5446(3) 1.1663(3) 0.1410(2) 0.0180(6) Uani 1 1 d . . .
O9 O 0.8279(3) 1.0117(2) 0.2587(2) 0.0122(6) Uani 1 1 d . . .
O10 O 1.0395(3) 1.0012(2) 0.2665(2) 0.0124(6) Uani 1 1 d . . .
O11 O 0.8283(3) 0.6975(3) 0.3325(2) 0.0155(6) Uani 1 1 d . . .
O12 O 1.0191(3) 1.2132(3) 0.2749(2) 0.0174(6) Uani 1 1 d . . .
O13 O 0.8405(3) 0.9152(3) 0.0902(2) 0.0173(6) Uani 1 1 d . . .
O14 O 0.7746(3) 1.2076(3) 0.2552(2) 0.0158(6) Uani 1 1 d . . .
O15 O 0.6237(3) 0.6071(3) 0.1262(2) 0.0190(7) Uani 1 1 d . . .
O16 O 0.5834(3) 1.0158(3) 0.2018(2) 0.0176(6) Uani 1 1 d . . .
O17 O 1.3079(3) 0.9010(3) 0.3993(3) 0.0224(7) Uani 1 1 d . . .
O18 O 1.2612(3) 1.1054(3) 0.4380(2) 0.0145(6) Uani 1 1 d . . .
O19 O 0.5466(3) 0.9271(3) 0.3510(3) 0.0221(7) Uani 1 1 d . . .
O20 O 1.0542(3) 0.6607(3) 0.3348(3) 0.0232(7) Uani 1 1 d . . .
O21 O 1.2661(3) 0.9953(3) 0.2492(3) 0.0213(7) Uani 1 1 d . . .
O22 O 0.6607(3) 1.0576(3) 0.0673(2) 0.0192(7) Uani 1 1 d . . .
O23 O 0.8433(3) 0.6036(3) 0.1405(2) 0.0208(7) Uani 1 1 d . . .
O24 O 1.2488(3) 1.0698(3) 0.1088(2) 0.0243(7) Uani 1 1 d . . .
O25 O 1.2387(3) 1.1840(3) 0.2731(3) 0.0220(7) Uani 1 1 d . . .
O26 O 1.4501(3) 1.1770(3) 0.2813(3) 0.0284(8) Uani 1 1 d . . .
O27 O 0.5708(3) 0.6782(3) 0.3029(3) 0.0255(7) Uani 1 1 d . . .
O28 O 1.2665(3) 1.3290(3) 0.4649(3) 0.0242(7) Uani 1 1 d . . .
O29 O 0.9883(3) 1.3449(3) 0.4527(2) 0.0210(7) Uani 1 1 d . . .
O30 O 0.6460(4) 0.4877(3) -0.0273(3) 0.0289(8) Uani 1 1 d . . .
O31 O 0.6643(3) 0.4271(3) 0.1242(3) 0.0260(7) Uani 1 1 d . . .
O1W O 0.4067(4) 1.2831(3) 0.0452(3) 0.0385(9) Uani 1 1 d . . .
C1 C 0.2489(7) 0.7402(6) 0.0719(5) 0.0468(15) Uani 1 1 d . . .
H1A H 0.2443 0.8092 0.1140 0.056 Uiso 1 1 calc R . .
H1B H 0.2816 0.7046 0.1181 0.056 Uiso 1 1 calc R . .
C2 C 0.1123(7) 0.6543(6) -0.0125(6) 0.0531(17) Uani 1 1 d . . .
H2A H 0.1183 0.5859 -0.0541 0.064 Uiso 1 1 calc R . .
H2B H 0.0575 0.6288 0.0216 0.064 Uiso 1 1 calc R . .
C3 C 0.0446(7) 0.6995(7) -0.0855(5) 0.0598(19) Uani 1 1 d . . .
H3A H -0.0289 0.6335 -0.1477 0.072 Uiso 1 1 calc R . .
H3B H 0.1062 0.7405 -0.1082 0.072 Uiso 1 1 calc R . .
C4 C -0.0079(9) 0.7833(8) -0.0353(7) 0.071(2) Uani 1 1 d . . .
C5 C 0.6207(6) 0.3228(5) 0.5691(5) 0.0411(14) Uani 1 1 d . . .
H5A H 0.5812 0.3453 0.6158 0.049 Uiso 1 1 calc R . .
H5B H 0.7100 0.3364 0.6123 0.049 Uiso 1 1 calc R . .
C6 C 0.6260(6) 0.3971(5) 0.5081(5) 0.0374(13) Uani 1 1 d . . .
H6A H 0.6528 0.4774 0.5551 0.045 Uiso 1 1 calc R . .
H6B H 0.5378 0.3699 0.4533 0.045 Uiso 1 1 calc R . .
C7 C 0.7205(5) 0.3959(5) 0.4571(4) 0.0314(12) Uani 1 1 d . . .
H7A H 0.8105 0.4458 0.5109 0.038 Uiso 1 1 calc R . .
H7B H 0.7132 0.3166 0.4291 0.038 Uiso 1 1 calc R . .
C8 C 0.6945(5) 0.4372(4) 0.3692(4) 0.0295(11) Uani 1 1 d . . .
H8A H 0.6070 0.3842 0.3127 0.035 Uiso 1 1 calc R . .
H8B H 0.6966 0.5147 0.3956 0.035 Uiso 1 1 calc R . .
N1 N 0.3421(4) 0.7760(4) 0.0271(3) 0.0273(9) Uani 1 1 d . . .
H1C H 0.4214 0.8271 0.0792 0.041 Uiso 1 1 calc R . .
H1D H 0.3130 0.8094 -0.0148 0.041 Uiso 1 1 calc R . .
H1E H 0.3483 0.7131 -0.0102 0.041 Uiso 1 1 calc R . .
N2 N -0.0220(10) 0.8739(10) -0.0592(8) 0.044(3) Uani 0.50 1 d P . .
H2C H -0.0545 0.9090 -0.0196 0.066 Uiso 0.50 1 calc PR . .
H2D H -0.0771 0.8461 -0.1272 0.066 Uiso 0.50 1 calc PR . .
H2E H 0.0566 0.9255 -0.0465 0.066 Uiso 0.50 1 calc PR . .
N3 N 0.5418(5) 0.1950(4) 0.4974(4) 0.0401(12) Uani 1 1 d . . .
H3C H 0.5413 0.1530 0.5359 0.060 Uiso 1 1 calc R . .
H3D H 0.5780 0.1740 0.4547 0.060 Uiso 1 1 calc R . .
H3E H 0.4591 0.1819 0.4591 0.060 Uiso 1 1 calc R . .
N4 N 0.7949(4) 0.4417(4) 0.3272(3) 0.0276(9) Uani 1 1 d . . .
H4A H 0.7772 0.4659 0.2754 0.041 Uiso 1 1 calc R . .
H4B H 0.7924 0.3705 0.3023 0.041 Uiso 1 1 calc R . .
H4C H 0.8750 0.4915 0.3788 0.041 Uiso 1 1 calc R . .
N2A N -0.1116(11) 0.7324(9) -0.0215(7) 0.043(3) Uani 0.50 1 d P . .
H2AA H -0.1356 0.7862 0.0081 0.065 Uiso 0.50 1 calc PR . .
H2AB H -0.0917 0.6962 0.0203 0.065 Uiso 0.50 1 calc PR . .
H2AC H -0.1780 0.6800 -0.0838 0.065 Uiso 0.50 1 calc PR . .
O2W O -0.3226(12) 0.5942(10) -0.2330(8) 0.173(4) Uani 1 1 d . . .

loop_
_atom_site_aniso_label
_atom_site_aniso_U_11
_atom_site_aniso_U_22
_atom_site_aniso_U_33
_atom_site_aniso_U_23
_atom_site_aniso_U_13
_atom_site_aniso_U_12
Mo1 0.00983(18) 0.01459(19) 0.01197(18) 0.00642(14) 0.00464(14) 0.00561(15)
Mo2 0.01148(19) 0.01269(19) 0.01282(18) 0.00509(14) 0.00426(15) 0.00530(15)
Mo3 0.01092(19) 0.01512(19) 0.01195(18) 0.00644(15) 0.00532(14) 0.00631(15)
Mo4 0.01154(19) 0.01288(19) 0.01320(18) 0.00592(14) 0.00574(15) 0.00474(15)
Mo5 0.01118(19) 0.01231(18) 0.01144(17) 0.00523(14) 0.00363(14) 0.00536(15)
Mo6 0.01003(18) 0.01285(19) 0.01237(18) 0.00498(14) 0.00365(14) 0.00409(15)
Mn1 0.0109(4) 0.0139(4) 0.0118(4) 0.0056(4) 0.0046(4) 0.0050(4)
Mn2 0.0170(3) 0.0184(3) 0.0138(3) 0.0080(3) 0.0072(3) 0.0095(3)
P1 0.0127(5) 0.0146(5) 0.0115(5) 0.0053(4) 0.0041(4) 0.0076(4)
P2 0.0097(5) 0.0128(5) 0.0096(5) 0.0049(4) 0.0039(4) 0.0050(4)
P3 0.0135(6) 0.0211(6) 0.0152(5) 0.0085(5) 0.0087(4) 0.0060(5)
P4 0.0138(6) 0.0124(5) 0.0145(5) 0.0033(4) 0.0031(4) 0.0042(4)
O1 0.0149(15) 0.0122(14) 0.0159(14) 0.0057(12) 0.0065(12) 0.0050(12)
O2 0.0141(15) 0.0142(15) 0.0116(14) 0.0048(12) 0.0050(12) 0.0052(12)
O3 0.0125(15) 0.0177(15) 0.0117(14) 0.0067(12) 0.0053(12) 0.0065(12)
O4 0.0150(15) 0.0132(14) 0.0099(13) 0.0046(12) 0.0050(12) 0.0056(12)
O5 0.0129(15) 0.0174(15) 0.0137(14) 0.0063(12) 0.0058(12) 0.0063(13)
O6 0.0111(15) 0.0172(15) 0.0137(14) 0.0045(12) 0.0012(12) 0.0058(13)
O7 0.0171(16) 0.0181(16) 0.0136(14) 0.0036(12) 0.0056(13) 0.0070(13)
O8 0.0171(16) 0.0196(16) 0.0189(15) 0.0092(13) 0.0054(13) 0.0113(14)
O9 0.0114(14) 0.0131(14) 0.0151(14) 0.0075(12) 0.0075(12) 0.0056(12)
O10 0.0096(14) 0.0138(14) 0.0147(14) 0.0071(12) 0.0050(12) 0.0054(12)
O11 0.0153(15) 0.0166(15) 0.0163(15) 0.0087(12) 0.0074(13) 0.0068(13)
O12 0.0157(16) 0.0243(17) 0.0169(15) 0.0122(13) 0.0077(13) 0.0103(14)
O13 0.0151(15) 0.0260(17) 0.0113(14) 0.0081(13) 0.0045(12) 0.0102(14)
O14 0.0175(16) 0.0132(15) 0.0147(14) 0.0061(12) 0.0031(13) 0.0079(13)
O15 0.0133(15) 0.0139(15) 0.0184(15) -0.0004(12) 0.0011(13) 0.0042(13)
O16 0.0119(15) 0.0214(16) 0.0212(15) 0.0133(13) 0.0050(13) 0.0073(13)
O17 0.0191(17) 0.0307(18) 0.0257(17) 0.0166(15) 0.0106(14) 0.0153(15)
O18 0.0095(14) 0.0170(15) 0.0154(14) 0.0071(12) 0.0042(12) 0.0047(12)
O19 0.0180(17) 0.0311(18) 0.0275(17) 0.0165(15) 0.0158(14) 0.0127(15)
O20 0.0204(17) 0.0236(17) 0.0283(18) 0.0132(15) 0.0084(15) 0.0125(15)
O21 0.0218(17) 0.0280(18) 0.0243(16) 0.0141(14) 0.0164(14) 0.0135(15)
O22 0.0228(17) 0.0216(16) 0.0155(15) 0.0062(13) 0.0091(13) 0.0128(14)
O23 0.0151(16) 0.0177(16) 0.0200(16) 0.0000(13) 0.0048(13) 0.0052(13)
O24 0.0202(17) 0.0355(19) 0.0164(16) 0.0118(14) 0.0093(14) 0.0085(15)
O25 0.0264(18) 0.0230(17) 0.0282(17) 0.0157(14) 0.0197(15) 0.0121(15)
O26 0.0196(18) 0.034(2) 0.0201(17) 0.0033(15) 0.0102(14) 0.0034(16)
O27 0.0189(17) 0.0289(18) 0.0313(18) 0.0147(15) 0.0145(15) 0.0077(15)
O28 0.0203(17) 0.0166(16) 0.0271(17) 0.0041(14) 0.0083(14) 0.0038(14)
O29 0.0226(17) 0.0145(15) 0.0221(16) 0.0042(13) 0.0078(14) 0.0083(14)
O30 0.0303(19) 0.033(2) 0.0148(16) 0.0036(14) 0.0081(15) 0.0106(16)
O31 0.0228(18) 0.0198(17) 0.0336(19) 0.0137(15) 0.0103(15) 0.0064(15)
O1W 0.027(2) 0.025(2) 0.052(2) 0.0209(18) 0.0037(18) 0.0074(17)
C1 0.055(4) 0.053(4) 0.052(4) 0.026(3) 0.035(3) 0.032(3)
C2 0.055(4) 0.051(4) 0.069(5) 0.024(4) 0.039(4) 0.030(4)
C3 0.050(4) 0.076(5) 0.043(4) 0.027(4) 0.012(3) 0.021(4)
C4 0.077(6) 0.068(5) 0.086(6) 0.040(5) 0.029(5) 0.051(5)
C5 0.033(3) 0.053(4) 0.037(3) 0.020(3) 0.020(3) 0.010(3)
C6 0.046(4) 0.027(3) 0.043(3) 0.013(2) 0.030(3) 0.011(3)
C7 0.030(3) 0.031(3) 0.029(3) 0.014(2) 0.014(2) 0.006(2)
C8 0.035(3) 0.023(3) 0.032(3) 0.009(2) 0.019(2) 0.012(2)
N1 0.025(2) 0.029(2) 0.021(2) 0.0090(18) 0.0039(18) 0.0122(19)
N2 0.035(6) 0.073(8) 0.044(6) 0.038(6) 0.019(5) 0.033(6)
N3 0.026(2) 0.049(3) 0.050(3) 0.035(3) 0.011(2) 0.014(2)
N4 0.036(3) 0.024(2) 0.028(2) 0.0136(18) 0.016(2) 0.015(2)
N2A 0.059(7) 0.052(6) 0.024(5) 0.010(4) 0.015(5) 0.039(6)
O2W 0.185(11) 0.153(9) 0.132(8) 0.036(7) 0.047(8) 0.057(8)

loop_
_atom_type_symbol
_atom_type_description
_atom_type_scat_dispersion_real
_atom_type_scat_dispersion_imag
_atom_type_scat_source
C C 0.0033 0.0016 'International Tables Vol C Tables 4.2.6.8 and 6.1.1.4'
H H 0.0000 0.0000 'International Tables Vol C Tables 4.2.6.8 and 6.1.1.4'
N N 0.0061 0.0033 'International Tables Vol C Tables 4.2.6.8 and 6.1.1.4'
O O 0.0106 0.0060 'International Tables Vol C Tables 4.2.6.8 and 6.1.1.4'
P P 0.1023 0.0942 'International Tables Vol C Tables 4.2.6.8 and 6.1.1.4'
Mn Mn 0.3368 0.7283 'International Tables Vol C Tables 4.2.6.8 and 6.1.1.4'
Mo Mo -1.6832 0.6857 'International Tables Vol C Tables 4.2.6.8 and 6.1.1.4'

loop_
_geom_angle_atom_site_label_1
_geom_angle_atom_site_label_2
_geom_angle_atom_site_label_3
_geom_angle
_geom_angle_site_symmetry_1
_geom_angle_site_symmetry_3
_geom_angle_publ_flag
O19 Mo1 O6 105.90(15) . . ?
O19 Mo1 O2 101.46(14) . . ?
O6 Mo1 O2 95.05(12) . . ?
O19 Mo1 O16 98.57(14) . . ?
O6 Mo1 O16 83.78(12) . . ?
O2 Mo1 O16 159.45(12) . . ?
O19 Mo1 O5 97.41(14) . . ?
O6 Mo1 O5 155.50(12) . . ?
O2 Mo1 O5 87.45(12) . . ?
O16 Mo1 O5 85.45(12) . . ?
O19 Mo1 O9 169.17(14) . . ?
O6 Mo1 O9 84.44(11) . . ?
O2 Mo1 O9 80.40(11) . . ?
O16 Mo1 O9 79.07(11) . . ?
O5 Mo1 O9 71.93(10) . . ?
O19 Mo1 Mo6 100.95(11) . . ?
O6 Mo1 Mo6 47.70(9) . . ?
O2 Mo1 Mo6 48.81(8) . . ?
O16 Mo1 Mo6 130.99(9) . . ?
O5 Mo1 Mo6 134.99(8) . . ?
O9 Mo1 Mo6 88.34(7) . . ?
O20 Mo2 O7 106.66(15) . . ?
O20 Mo2 O4 103.16(14) . . ?
O7 Mo2 O4 95.33(12) . . ?
O20 Mo2 O23 98.16(15) . . ?
O7 Mo2 O23 84.19(13) . . ?
O4 Mo2 O23 157.83(12) . . ?
O20 Mo2 O11 95.80(14) . . ?
O7 Mo2 O11 156.29(12) . . ?
O4 Mo2 O11 86.67(12) . . ?
O23 Mo2 O11 85.20(12) . . ?
O20 Mo2 O1 167.75(14) . . ?
O7 Mo2 O1 84.50(12) . . ?
O4 Mo2 O1 80.31(11) . . ?
O23 Mo2 O1 77.58(11) . . ?
O11 Mo2 O1 72.53(11) . . ?
O20 Mo2 Mo3 102.45(11) . . ?
O7 Mo2 Mo3 47.80(9) . . ?
O4 Mo2 Mo3 49.13(8) . . ?
O23 Mo2 Mo3 131.35(9) . . ?
O11 Mo2 Mo3 134.80(8) . . ?
O1 Mo2 Mo3 88.74(7) . . ?
O17 Mo3 O7 106.58(14) . . ?
O17 Mo3 O4 101.11(14) . . ?
O7 Mo3 O4 95.67(12) . . ?
O17 Mo3 O21 96.84(14) . . ?
O7 Mo3 O21 86.49(13) . . ?
O4 Mo3 O21 160.45(12) . . ?
O17 Mo3 O18 95.69(14) . . ?
O7 Mo3 O18 156.58(12) . . ?
O4 Mo3 O18 86.91(11) . . ?
O21 Mo3 O18 83.66(12) . . ?
O17 Mo3 O10 168.36(14) . . ?
O7 Mo3 O10 84.57(12) . . ?
O4 Mo3 O10 80.66(11) . . ?
O21 Mo3 O10 80.21(11) . . ?
O18 Mo3 O10 72.85(10) . . ?
O17 Mo3 Mo2 100.81(12) . . ?
O7 Mo3 Mo2 48.17(9) . . ?
O4 Mo3 Mo2 49.10(8) . . ?
O21 Mo3 Mo2 134.35(10) . . ?
O18 Mo3 Mo2 135.08(8) . . ?
O10 Mo3 Mo2 89.08(7) . . ?
O28 Mo4 O12 106.86(15) . . ?
O28 Mo4 O3 102.70(14) . . ?
O12 Mo4 O3 95.07(12) . . ?
O28 Mo4 O25 95.08(15) . . ?
O12 Mo4 O25 86.07(13) . . ?
O3 Mo4 O25 160.98(12) . . ?
O28 Mo4 O18 95.27(14) . . ?
O12 Mo4 O18 156.94(12) . . ?
O3 Mo4 O18 86.12(11) . . ?
O25 Mo4 O18 85.57(12) . . ?
O28 Mo4 O10 166.93(13) . . ?
O12 Mo4 O10 84.51(12) . . ?
O3 Mo4 O10 82.21(11) . . ?
O25 Mo4 O10 78.99(11) . . ?
O18 Mo4 O10 72.80(11) . . ?
O28 Mo4 Mo5 102.48(11) . . ?
O12 Mo4 Mo5 47.79(9) . . ?
O3 Mo4 Mo5 48.79(8) . . ?
O25 Mo4 Mo5 133.55(10) . . ?
O18 Mo4 Mo5 133.97(8) . . ?
O10 Mo4 Mo5 89.90(7) . . ?
O29 Mo5 O12 105.76(15) . . ?
O29 Mo5 O3 102.42(14) . . ?
O12 Mo5 O3 95.20(12) . . ?
O29 Mo5 O14 94.78(13) . . ?
O12 Mo5 O14 87.60(12) . . ?
O3 Mo5 O14 161.07(12) . . ?
O29 Mo5 O5 98.35(14) . . ?
O12 Mo5 O5 154.59(12) . . ?
O3 Mo5 O5 87.23(12) . . ?
O14 Mo5 O5 82.44(12) . . ?
O29 Mo5 O9 169.98(13) . . ?
O12 Mo5 O9 83.40(12) . . ?
O3 Mo5 O9 80.38(11) . . ?
O14 Mo5 O9 81.36(11) . . ?
O5 Mo5 O9 72.05(10) . . ?
O29 Mo5 Mo4 101.42(11) . . ?
O12 Mo5 Mo4 47.74(9) . . ?
O3 Mo5 Mo4 48.97(8) . . ?
O14 Mo5 Mo4 135.06(8) . . ?
O5 Mo5 Mo4 134.77(8) . . ?
O9 Mo5 Mo4 87.71(7) . . ?
O27 Mo6 O6 105.31(15) . . ?
O27 Mo6 O2 102.74(14) . . ?
O6 Mo6 O2 95.54(12) . . ?
O27 Mo6 O15 96.06(15) . . ?
O6 Mo6 O15 84.57(12) . . ?
O2 Mo6 O15 160.43(12) . . ?
O27 Mo6 O11 96.87(14) . . ?
O6 Mo6 O11 156.29(12) . . ?
O2 Mo6 O11 87.51(12) . . ?
O15 Mo6 O11 84.86(12) . . ?
O27 Mo6 O1 169.21(14) . . ?
O6 Mo6 O1 83.61(12) . . ?
O2 Mo6 O1 82.04(11) . . ?
O15 Mo6 O1 78.52(11) . . ?
O11 Mo6 O1 73.50(11) . . ?
O27 Mo6 Mo1 101.49(12) . . ?
O6 Mo6 Mo1 47.99(8) . . ?
O2 Mo6 Mo1 49.02(8) . . ?
O15 Mo6 Mo1 132.18(9) . . ?
O11 Mo6 Mo1 135.44(8) . . ?
O1 Mo6 Mo1 88.97(7) . . ?
O4 Mn1 O4 180.000(1) . 2_776 ?
O4 Mn1 O2 95.77(11) . . ?
O4 Mn1 O2 84.23(11) 2_776 . ?
O4 Mn1 O2 84.23(11) . 2_776 ?
O4 Mn1 O2 95.77(11) 2_776 2_776 ?
O2 Mn1 O2 180.000(1) . 2_776 ?
O4 Mn1 O3 96.98(10) . . ?
O4 Mn1 O3 83.02(10) 2_776 . ?
O2 Mn1 O3 97.29(11) . . ?
O2 Mn1 O3 82.71(11) 2_776 . ?
O4 Mn1 O3 83.02(10) . 2_776 ?
O4 Mn1 O3 96.98(10) 2_776 2_776 ?
O2 Mn1 O3 82.71(11) . 2_776 ?
O2 Mn1 O3 97.29(11) 2_776 2_776 ?
O3 Mn1 O3 180.000(1) . 2_776 ?
O22 Mn2 O24 106.98(13) 2_675 1_455 ?
O22 Mn2 O13 100.11(12) 2_675 2_675 ?
O24 Mn2 O13 85.31(12) 1_455 2_675 ?
O22 Mn2 O1W 146.09(15) 2_675 . ?
O24 Mn2 O1W 106.93(15) 1_455 . ?
O13 Mn2 O1W 82.90(13) 2_675 . ?
O22 Mn2 O8 95.03(12) 2_675 . ?
O24 Mn2 O8 94.85(12) 1_455 . ?
O13 Mn2 O8 164.13(12) 2_675 . ?
O1W Mn2 O8 81.87(13) . . ?
O22 P1 O8 110.65(17) . . ?
O22 P1 O16 111.71(18) . . ?
O8 P1 O16 107.63(17) . . ?
O22 P1 O14 109.64(18) . . ?
O8 P1 O14 107.50(17) . . ?
O16 P1 O14 109.60(17) . . ?
O13 P2 O9 110.81(17) . . ?
O13 P2 O10 111.93(17) . . ?
O9 P2 O10 107.56(16) . . ?
O13 P2 O1 112.10(17) . . ?
O9 P2 O1 107.21(16) . . ?
O10 P2 O1 106.98(16) . . ?
O24 P3 O21 111.05(19) . . ?
O24 P3 O25 111.91(19) . . ?
O21 P3 O25 111.77(17) . . ?
O24 P3 O26 108.50(18) . . ?
O21 P3 O26 107.4(2) . . ?
O25 P3 O26 105.92(19) . . ?
O31 P4 O23 112.45(19) . . ?
O31 P4 O15 112.21(19) . . ?
O23 P4 O15 111.85(17) . . ?
O31 P4 O30 110.1(2) . . ?
O23 P4 O30 103.99(19) . . ?
O15 P4 O30 105.72(18) . . ?
P2 O1 Mo6 126.34(16) . . ?
P2 O1 Mo2 126.16(17) . . ?
Mo6 O1 Mo2 100.39(11) . . ?
Mo6 O2 Mo1 82.18(11) . . ?
Mo6 O2 Mn1 133.69(14) . . ?
Mo1 O2 Mn1 133.02(15) . . ?
Mo5 O3 Mo4 82.24(11) . . ?
Mo5 O3 Mn1 133.26(15) . . ?
Mo4 O3 Mn1 132.88(14) . . ?
Mo2 O4 Mo3 81.78(10) . . ?
Mo2 O4 Mn1 135.65(15) . . ?
Mo3 O4 Mn1 133.64(14) . . ?
Mo1 O5 Mo5 112.96(13) . . ?
Mo6 O6 Mo1 84.30(11) . . ?
Mo3 O7 Mo2 84.03(11) . . ?
P1 O8 Mn2 132.23(18) . . ?
P2 O9 Mo5 127.03(16) . . ?
P2 O9 Mo1 126.69(16) . . ?
Mo5 O9 Mo1 102.12(11) . . ?
P2 O10 Mo4 124.71(15) . . ?
P2 O10 Mo3 127.52(16) . . ?
Mo4 O10 Mo3 101.61(11) . . ?
Mo6 O11 Mo2 113.03(13) . . ?
Mo4 O12 Mo5 84.47(12) . . ?
P2 O13 Mn2 128.07(17) . 2_675 ?
P1 O14 Mo5 133.18(17) . . ?
P4 O15 Mo6 130.79(18) . . ?
P1 O16 Mo1 135.76(18) . . ?
Mo3 O18 Mo4 111.86(13) . . ?
P3 O21 Mo3 139.22(19) . . ?
P1 O22 Mn2 136.7(2) . 2_675 ?
P4 O23 Mo2 132.95(19) . . ?
P3 O24 Mn2 133.7(2) . 1_655 ?
P3 O25 Mo4 136.32(19) . . ?
N1 C1 C2 112.1(5) . . ?
N1 C1 H1A 109.2 . . ?
C2 C1 H1A 109.2 . . ?
N1 C1 H1B 109.2 . . ?
C2 C1 H1B 109.2 . . ?
H1A C1 H1B 107.9 . . ?
C3 C2 C1 115.5(6) . . ?
C3 C2 H2A 108.4 . . ?
C1 C2 H2A 108.4 . . ?
C3 C2 H2B 108.4 . . ?
C1 C2 H2B 108.4 . . ?
H2A C2 H2B 107.5 . . ?
C2 C3 C4 113.3(6) . . ?
C2 C3 H3A 108.9 . . ?
C4 C3 H3A 108.9 . . ?
C2 C3 H3B 108.9 . . ?
C4 C3 H3B 108.9 . . ?
H3A C3 H3B 107.7 . . ?
N2A C4 N2 106.7(8) . . ?
N2A C4 C3 114.8(8) . . ?
N2 C4 C3 126.6(9) . . ?
C6 C5 N3 111.6(5) . . ?
C6 C5 H5A 109.3 . . ?
N3 C5 H5A 109.3 . . ?
C6 C5 H5B 109.3 . . ?
N3 C5 H5B 109.3 . . ?
H5A C5 H5B 108.0 . . ?
C5 C6 C7 113.9(5) . . ?
C5 C6 H6A 108.8 . . ?
C7 C6 H6A 108.8 . . ?
C5 C6 H6B 108.8 . . ?
C7 C6 H6B 108.8 . . ?
H6A C6 H6B 107.7 . . ?
C8 C7 C6 113.5(5) . . ?
C8 C7 H7A 108.9 . . ?
C6 C7 H7A 108.9 . . ?
C8 C7 H7B 108.9 . . ?
C6 C7 H7B 108.9 . . ?
H7A C7 H7B 107.7 . . ?
N4 C8 C7 111.2(4) . . ?
N4 C8 H8A 109.4 . . ?
C7 C8 H8A 109.4 . . ?
N4 C8 H8B 109.4 . . ?
C7 C8 H8B 109.4 . . ?
H8A C8 H8B 108.0 . . ?
C1 N1 H1C 109.5 . . ?
C1 N1 H1D 109.5 . . ?
H1C N1 H1D 109.5 . . ?
C1 N1 H1E 109.5 . . ?
H1C N1 H1E 109.5 . . ?
H1D N1 H1E 109.5 . . ?
C4 N2 H2C 109.5 . . ?
C4 N2 H2D 109.5 . . ?
H2C N2 H2D 109.5 . . ?
C4 N2 H2E 109.5 . . ?
H2C N2 H2E 109.5 . . ?
H2D N2 H2E 109.5 . . ?
C5 N3 H3C 109.5 . . ?
C5 N3 H3D 109.5 . . ?
H3C N3 H3D 109.5 . . ?
C5 N3 H3E 109.5 . . ?
H3C N3 H3E 109.5 . . ?
H3D N3 H3E 109.5 . . ?
C8 N4 H4A 109.5 . . ?
C8 N4 H4B 109.5 . . ?
H4A N4 H4B 109.5 . . ?
C8 N4 H4C 109.5 . . ?
H4A N4 H4C 109.5 . . ?
H4B N4 H4C 109.5 . . ?
C4 N2A H2AA 109.5 . . ?
C4 N2A H2AB 109.5 . . ?
H2AA N2A H2AB 109.5 . . ?
C4 N2A H2AC 109.5 . . ?
H2AA N2A H2AC 109.5 . . ?
H2AB N2A H2AC 109.5 . . ?

loop_
_geom_bond_atom_site_label_1
_geom_bond_atom_site_label_2
_geom_bond_distance
_geom_bond_site_symmetry_2
_geom_bond_publ_flag
Mo1 O19 1.679(3) . ?
Mo1 O6 1.944(3) . ?
Mo1 O2 1.984(3) . ?
Mo1 O16 2.043(3) . ?
Mo1 O5 2.110(3) . ?
Mo1 O9 2.269(3) . ?
Mo1 Mo6 2.6038(6) . ?
Mo2 O20 1.684(3) . ?
Mo2 O7 1.934(3) . ?
Mo2 O4 1.972(3) . ?
Mo2 O23 2.057(3) . ?
Mo2 O11 2.111(3) . ?
Mo2 O1 2.305(3) . ?
Mo2 Mo3 2.5822(5) . ?
Mo3 O17 1.687(3) . ?
Mo3 O7 1.923(3) . ?
Mo3 O4 1.973(3) . ?
Mo3 O21 2.031(3) . ?
Mo3 O18 2.115(3) . ?
Mo3 O10 2.269(3) . ?
Mo4 O28 1.673(3) . ?
Mo4 O12 1.931(3) . ?
Mo4 O3 1.977(3) . ?
Mo4 O25 2.064(3) . ?
Mo4 O18 2.125(3) . ?
Mo4 O10 2.262(3) . ?
Mo4 Mo5 2.5963(6) . ?
Mo5 O29 1.687(3) . ?
Mo5 O12 1.932(3) . ?
Mo5 O3 1.971(3) . ?
Mo5 O14 2.072(3) . ?
Mo5 O5 2.115(3) . ?
Mo5 O9 2.259(3) . ?
Mo6 O27 1.678(3) . ?
Mo6 O6 1.935(3) . ?
Mo6 O2 1.978(3) . ?
Mo6 O15 2.098(3) . ?
Mo6 O11 2.100(3) . ?
Mo6 O1 2.267(3) . ?
Mn1 O4 2.193(3) . ?
Mn1 O4 2.193(3) 2_776 ?
Mn1 O2 2.204(3) . ?
Mn1 O2 2.204(3) 2_776 ?
Mn1 O3 2.222(3) . ?
Mn1 O3 2.222(3) 2_776 ?
Mn2 O22 2.050(3) 2_675 ?
Mn2 O24 2.069(3) 1_455 ?
Mn2 O13 2.140(3) 2_675 ?
Mn2 O1W 2.159(4) . ?
Mn2 O8 2.205(3) . ?
P1 O22 1.522(3) . ?
P1 O8 1.529(3) . ?
P1 O16 1.542(3) . ?
P1 O14 1.551(3) . ?
P2 O13 1.501(3) . ?
P2 O9 1.550(3) . ?
P2 O10 1.551(3) . ?
P2 O1 1.553(3) . ?
P3 O24 1.498(3) . ?
P3 O21 1.521(3) . ?
P3 O25 1.536(3) . ?
P3 O26 1.573(4) . ?
P4 O31 1.503(3) . ?
P4 O23 1.514(3) . ?
P4 O15 1.552(3) . ?
P4 O30 1.578(3) . ?
O13 Mn2 2.140(3) 2_675 ?
O22 Mn2 2.050(3) 2_675 ?
O24 Mn2 2.069(3) 1_655 ?
C1 N1 1.473(7) . ?
C1 C2 1.504(10) . ?
C1 H1A 0.9700 . ?
C1 H1B 0.9700 . ?
C2 C3 1.492(10) . ?
C2 H2A 0.9700 . ?
C2 H2B 0.9700 . ?
C3 C4 1.538(11) . ?
C3 H3A 0.9700 . ?
C3 H3B 0.9700 . ?
C4 N2A 1.310(13) . ?
C4 N2 1.369(12) . ?
C5 C6 1.494(8) . ?
C5 N3 1.497(8) . ?
C5 H5A 0.9700 . ?
C5 H5B 0.9700 . ?
C6 C7 1.523(7) . ?
C6 H6A 0.9700 . ?
C6 H6B 0.9700 . ?
C7 C8 1.509(7) . ?
C7 H7A 0.9700 . ?
C7 H7B 0.9700 . ?
C8 N4 1.486(6) . ?
C8 H8A 0.9700 . ?
C8 H8B 0.9700 . ?
N1 H1C 0.8900 . ?
N1 H1D 0.8900 . ?
N1 H1E 0.8900 . ?
N2 H2C 0.8900 . ?
N2 H2D 0.8900 . ?
N2 H2E 0.8900 . ?
N3 H3C 0.8900 . ?
N3 H3D 0.8900 . ?
N3 H3E 0.8900 . ?
N4 H4A 0.8900 . ?
N4 H4B 0.8900 . ?
N4 H4C 0.8900 . ?
N2A H2AA 0.8900 . ?
N2A H2AB 0.8900 . ?
N2A H2AC 0.8900 . ?
